data_7109756
loop_
_publ_author_name
'Elli Chatzopoulou'
'Paul W. Davies'

_publ_section_title
;
 Highly regioselective synthesis of 2,4,5-(hetero)aryl substituted
 oxazoles by intermolecular [3+2]-cycloaddition of unsymmetrical internal
 alkynes
;
_journal_name_full Chem.Commun.
_journal_page_first 8617
_journal_paper_doi 10.1039/c3cc45410j
_journal_volume 49
_journal_year 2013
_chemical_formula_moiety 'C23 H16 N2 O'
_chemical_formula_sum 'C23 H16 N2 O'
_chemical_formula_weight 336.38
_chemical_name_systematic
;
4-(1H-indol-3-yl)-2,5-diphenyloxazole
;
_space_group_IT_number 14
_symmetry_cell_setting monoclinic
_symmetry_space_group_name_Hall '-P 2ybc'
_symmetry_space_group_name_H-M 'P 1 21/c 1'
_atom_sites_solution_hydrogens geom
_atom_sites_solution_primary direct
_atom_sites_solution_secondary difmap
_audit_creation_method SHELXL-97
_cell_angle_alpha 90.00
_cell_angle_beta 106.4820(10)
_cell_angle_gamma 90.00
_cell_formula_units_Z 4
_cell_length_a 12.0222(2)
_cell_length_b 7.23960(10)
_cell_length_c 20.9825(3)
_cell_measurement_reflns_used 7545
_cell_measurement_temperature 120(2)
_cell_measurement_theta_max 70.570
_cell_measurement_theta_min 3.835
_cell_volume 1751.19(5)
_computing_cell_refinement 'SAINT V6.28A (Bruker, 1997)'
_computing_data_collection 'SMART V5.626 (Bruker, 1997)'
_computing_data_reduction 'SAINT V6.28A (Bruker, 1997)'
_computing_molecular_graphics
;
OLEX2 (Dolomanov, O.V., Bourhis, L.J., Gildea, R.J., Howard, J.A.K,
& Puschmann, H., 2009)
;
_computing_publication_material 'WinGX (Farrugia, 1999)'
_computing_structure_refinement 'SHELXL-97 (Sheldrick, 2008)'
_computing_structure_solution 'SHELXS-97 (Sheldrick, 2008)'
_diffrn_ambient_temperature 120(2)
_diffrn_measured_fraction_theta_full 0.982
_diffrn_measured_fraction_theta_max 0.982
_diffrn_measurement_device_type 'Bruker SMART 6000'
_diffrn_measurement_method 'Omega scans'
_diffrn_radiation_monochromator graphite
_diffrn_radiation_source 'fine-focus sealed tube'
_diffrn_radiation_type CuK\a
_diffrn_radiation_wavelength 1.54184
_diffrn_reflns_av_R_equivalents 0.0655
_diffrn_reflns_av_sigmaI/netI 0.0635
_diffrn_reflns_limit_h_max 14
_diffrn_reflns_limit_h_min -14
_diffrn_reflns_limit_k_max 7
_diffrn_reflns_limit_k_min -8
_diffrn_reflns_limit_l_max 24
_diffrn_reflns_limit_l_min -23
_diffrn_reflns_number 11907
_diffrn_reflns_theta_full 66.58
_diffrn_reflns_theta_max 66.58
_diffrn_reflns_theta_min 6.50
_exptl_absorpt_coefficient_mu 0.623
_exptl_absorpt_correction_T_max 0.9290
_exptl_absorpt_correction_T_min 0.8548
_exptl_absorpt_correction_type multi-scan
_exptl_absorpt_process_details 'SADABS V2.07 (Sheldrick, G.M., 2007)'
_exptl_crystal_colour 'Light Brown'
_exptl_crystal_density_diffrn 1.276
_exptl_crystal_density_method 'not measured'
_exptl_crystal_description Rod
_exptl_crystal_F_000 704
_exptl_crystal_size_max 0.26
_exptl_crystal_size_mid 0.12
_exptl_crystal_size_min 0.12
_refine_diff_density_max 0.309
_refine_diff_density_min -0.232
_refine_diff_density_rms 0.051
_refine_ls_extinction_method none
_refine_ls_goodness_of_fit_ref 1.057
_refine_ls_hydrogen_treatment mixed
_refine_ls_matrix_type full
_refine_ls_number_parameters 238
_refine_ls_number_reflns 3042
_refine_ls_number_restraints 0
_refine_ls_restrained_S_all 1.057
_refine_ls_R_factor_all 0.0575
_refine_ls_R_factor_gt 0.0525
_refine_ls_shift/su_max 0.000
_refine_ls_shift/su_mean 0.000
_refine_ls_structure_factor_coef Fsqd
_refine_ls_weighting_details 'calc w=1/[\s^2^(Fo^2^)+(0.0896P)^2^+0.3860P] where P=(Fo^2^+2Fc^2^)/3'
_refine_ls_weighting_scheme calc
_refine_ls_wR_factor_gt 0.1455
_refine_ls_wR_factor_ref 0.1537
_reflns_number_gt 2678
_reflns_number_total 3042
_reflns_threshold_expression >2\s(I)
_cod_data_source_file c3cc45410j.txt
_cod_data_source_block 3aa
_cod_original_sg_symbol_H-M 'P 2(1)/c'
_cod_database_code 7109756

loop_
_symmetry_equiv_pos_as_xyz
'x, y, z'
'-x, y+1/2, -z+1/2'
'-x, -y, -z'
'x, -y-1/2, z-1/2'

loop_
_atom_site_label
_atom_site_type_symbol
_atom_site_fract_x
_atom_site_fract_y
_atom_site_fract_z
_atom_site_U_iso_or_equiv
_atom_site_adp_type
_atom_site_occupancy
_atom_site_symmetry_multiplicity
_atom_site_calc_flag
_atom_site_refinement_flags
C1 C 0.53145(13) 0.7177(2) 0.06820(8) 0.0324(4) Uani 1 1 d .
C2 C 0.70364(13) 0.7332(2) 0.13810(7) 0.0282(4) Uani 1 1 d .
C3 C 0.62664(12) 0.6739(2) 0.17043(8) 0.0293(4) Uani 1 1 d .
C4 C 0.64165(12) 0.6113(2) 0.23866(8) 0.0313(4) Uani 1 1 d .
C5 C 0.58573(13) 0.4597(2) 0.25455(8) 0.0352(4) Uani 1 1 d .
H5 H 0.5315 0.3853 0.2233 0.042 Uiso 1 1 calc R
C6 C 0.69681(13) 0.5674(2) 0.35171(8) 0.0342(4) Uani 1 1 d .
C7 C 0.71214(13) 0.6848(2) 0.30079(8) 0.0319(4) Uani 1 1 d .
C8 C 0.78500(15) 0.8390(2) 0.31892(8) 0.0368(4) Uani 1 1 d .
H8 H 0.7961 0.9212 0.2860 0.044 Uiso 1 1 calc R
C9 C 0.84033(17) 0.8697(3) 0.38526(9) 0.0430(4) Uani 1 1 d .
H9 H 0.8900 0.9736 0.3977 0.052 Uiso 1 1 calc R
C10 C 0.82472(16) 0.7507(3) 0.43477(9) 0.0434(5) Uani 1 1 d .
H10 H 0.8640 0.7754 0.4800 0.052 Uiso 1 1 calc R
C11 C 0.75297(15) 0.5978(2) 0.41867(8) 0.0389(4) Uani 1 1 d .
H11 H 0.7425 0.5166 0.4521 0.047 Uiso 1 1 calc R
C12 C 0.44443(14) 0.7279(2) 0.00335(9) 0.0377(4) Uani 1 1 d .
C13 C 0.33315(16) 0.6609(3) -0.00264(10) 0.0475(5) Uani 1 1 d .
H13 H 0.3140 0.6119 0.0349 0.057 Uiso 1 1 calc R
C14 C 0.25053(18) 0.6669(3) -0.06443(12) 0.0597(6) Uani 1 1 d .
H14 H 0.1744 0.6221 -0.0690 0.072 Uiso 1 1 calc R
C15 C 0.2785(2) 0.7373(3) -0.11901(11) 0.0637(7) Uani 1 1 d .
H15 H 0.2216 0.7398 -0.1610 0.076 Uiso 1 1 calc R
C16 C 0.3882(2) 0.8039(3) -0.11314(10) 0.0553(6) Uani 1 1 d .
H16 H 0.4065 0.8533 -0.1509 0.066 Uiso 1 1 calc R
C17 C 0.47218(17) 0.7988(2) -0.05201(9) 0.0442(5) Uani 1 1 d .
H17 H 0.5482 0.8435 -0.0480 0.053 Uiso 1 1 calc R
C18 C 0.82941(13) 0.7547(2) 0.15407(8) 0.0280(4) Uani 1 1 d .
C19 C 0.87974(14) 0.8646(2) 0.11505(8) 0.0324(4) Uani 1 1 d .
H19 H 0.8317 0.9298 0.0782 0.039 Uiso 1 1 calc R
C20 C 0.99990(14) 0.8793(2) 0.12981(8) 0.0359(4) Uani 1 1 d .
H20 H 1.0334 0.9556 0.1033 0.043 Uiso 1 1 calc R
C21 C 1.07068(13) 0.7828(2) 0.18304(8) 0.0348(4) Uani 1 1 d .
H21 H 1.1526 0.7916 0.1928 0.042 Uiso 1 1 calc R
C22 C 1.02134(13) 0.6731(2) 0.22202(8) 0.0325(4) Uani 1 1 d .
H22 H 1.0698 0.6073 0.2586 0.039 Uiso 1 1 calc R
C23 C 0.90175(13) 0.6590(2) 0.20783(8) 0.0306(4) Uani 1 1 d .
H23 H 0.8688 0.5837 0.2348 0.037 Uiso 1 1 calc R
N1 N 0.51635(11) 0.66595(18) 0.12443(7) 0.0326(3) Uani 1 1 d .
N2 N 0.61932(12) 0.4315(2) 0.32158(7) 0.0380(4) Uani 1 1 d .
H2 H 0.5914(18) 0.340(3) 0.3424(10) 0.046 Uiso 1 1 d .
O1 O 0.64257(9) 0.76362(15) 0.07219(5) 0.0311(3) Uani 1 1 d .

loop_
_atom_site_aniso_label
_atom_site_aniso_U_11
_atom_site_aniso_U_22
_atom_site_aniso_U_33
_atom_site_aniso_U_23
_atom_site_aniso_U_13
_atom_site_aniso_U_12
C1 0.0317(8) 0.0274(8) 0.0364(9) -0.0063(6) 0.0072(7) 0.0059(6)
C2 0.0306(8) 0.0277(8) 0.0256(8) -0.0012(6) 0.0070(6) 0.0050(6)
C3 0.0273(7) 0.0274(8) 0.0334(9) -0.0041(6) 0.0087(6) 0.0027(6)
C4 0.0277(7) 0.0341(9) 0.0351(9) -0.0018(6) 0.0138(6) 0.0007(6)
C5 0.0306(8) 0.0411(9) 0.0372(9) -0.0044(7) 0.0149(6) -0.0035(6)
C6 0.0334(8) 0.0363(9) 0.0388(9) -0.0004(7) 0.0197(7) -0.0013(6)
C7 0.0325(8) 0.0348(9) 0.0318(9) -0.0010(6) 0.0149(6) 0.0017(6)
C8 0.0443(9) 0.0356(9) 0.0338(9) -0.0001(7) 0.0162(7) -0.0058(7)
C9 0.0530(10) 0.0418(10) 0.0364(10) -0.0067(7) 0.0160(8) -0.0113(8)
C10 0.0507(10) 0.0507(11) 0.0311(9) -0.0034(7) 0.0154(8) -0.0051(8)
C11 0.0435(9) 0.0464(10) 0.0330(9) 0.0029(7) 0.0208(7) -0.0007(7)
C12 0.0376(9) 0.0292(9) 0.0397(10) -0.0091(7) 0.0002(7) 0.0096(6)
C13 0.0403(9) 0.0358(10) 0.0569(12) -0.0117(8) -0.0013(8) 0.0047(7)
C14 0.0439(11) 0.0422(12) 0.0749(16) -0.0186(10) -0.0123(10) 0.0053(8)
C15 0.0711(15) 0.0426(11) 0.0529(13) -0.0156(9) -0.0219(11) 0.0213(10)
C16 0.0705(14) 0.0430(11) 0.0390(11) -0.0093(8) -0.0063(9) 0.0200(9)
C17 0.0539(11) 0.0361(10) 0.0366(10) -0.0066(7) 0.0033(8) 0.0136(8)
C18 0.0298(8) 0.0277(8) 0.0282(8) -0.0041(6) 0.0107(6) 0.0014(6)
C19 0.0365(8) 0.0325(9) 0.0305(8) 0.0006(6) 0.0129(6) 0.0051(6)
C20 0.0385(9) 0.0359(9) 0.0384(9) -0.0012(7) 0.0194(7) -0.0017(7)
C21 0.0290(8) 0.0370(9) 0.0405(9) -0.0070(7) 0.0131(7) -0.0010(6)
C22 0.0301(8) 0.0349(9) 0.0314(9) -0.0027(6) 0.0071(6) 0.0031(6)
C23 0.0318(8) 0.0303(8) 0.0311(8) 0.0001(6) 0.0112(6) 0.0006(6)
N1 0.0284(7) 0.0321(7) 0.0364(8) -0.0058(5) 0.0078(5) 0.0029(5)
N2 0.0379(7) 0.0413(8) 0.0406(8) 0.0006(6) 0.0207(6) -0.0080(6)
O1 0.0299(6) 0.0327(6) 0.0295(6) -0.0018(4) 0.0065(5) 0.0040(4)

loop_
_atom_type_symbol
_atom_type_description
_atom_type_scat_dispersion_real
_atom_type_scat_dispersion_imag
_atom_type_scat_source
C C 0.0181 0.0091 'International Tables Vol C Tables 4.2.6.8 and 6.1.1.4'
H H 0.0000 0.0000 'International Tables Vol C Tables 4.2.6.8 and 6.1.1.4'
N N 0.0311 0.0180 'International Tables Vol C Tables 4.2.6.8 and 6.1.1.4'
O O 0.0492 0.0322 'International Tables Vol C Tables 4.2.6.8 and 6.1.1.4'

loop_
_geom_angle_atom_site_label_1
_geom_angle_atom_site_label_2
_geom_angle_atom_site_label_3
_geom_angle
N1 C1 O1 113.81(13)
N1 C1 C12 127.70(15)
O1 C1 C12 118.47(15)
C3 C2 O1 107.71(13)
C3 C2 C18 136.39(14)
O1 C2 C18 115.62(13)
C2 C3 N1 108.26(14)
C2 C3 C4 132.22(14)
N1 C3 C4 119.38(14)
C5 C4 C7 106.13(14)
C5 C4 C3 123.44(15)
C7 C4 C3 130.42(15)
N2 C5 C4 110.29(15)
N2 C5 H5 124.9
C4 C5 H5 124.9
N2 C6 C11 130.27(15)
N2 C6 C7 107.32(14)
C11 C6 C7 122.41(15)
C8 C7 C6 118.51(15)
C8 C7 C4 134.53(15)
C6 C7 C4 106.94(14)
C9 C8 C7 119.14(15)
C9 C8 H8 120.4
C7 C8 H8 120.4
C8 C9 C10 121.38(16)
C8 C9 H9 119.3
C10 C9 H9 119.3
C11 C10 C9 121.02(16)
C11 C10 H10 119.5
C9 C10 H10 119.5
C10 C11 C6 117.53(15)
C10 C11 H11 121.2
C6 C11 H11 121.2
C17 C12 C13 120.20(17)
C17 C12 C1 121.07(17)
C13 C12 C1 118.71(18)
C14 C13 C12 119.1(2)
C14 C13 H13 120.5
C12 C13 H13 120.5
C15 C14 C13 120.5(2)
C15 C14 H14 119.8
C13 C14 H14 119.8
C16 C15 C14 120.55(18)
C16 C15 H15 119.7
C14 C15 H15 119.7
C15 C16 C17 120.0(2)
C15 C16 H16 120.0
C17 C16 H16 120.0
C16 C17 C12 119.7(2)
C16 C17 H17 120.1
C12 C17 H17 120.1
C19 C18 C23 118.81(14)
C19 C18 C2 121.22(14)
C23 C18 C2 119.93(14)
C20 C19 C18 120.51(15)
C20 C19 H19 119.7
C18 C19 H19 119.7
C21 C20 C19 120.10(15)
C21 C20 H20 119.9
C19 C20 H20 119.9
C20 C21 C22 119.74(15)
C20 C21 H21 120.1
C22 C21 H21 120.1
C23 C22 C21 120.39(15)
C23 C22 H22 119.8
C21 C22 H22 119.8
C22 C23 C18 120.45(15)
C22 C23 H23 119.8
C18 C23 H23 119.8
C1 N1 C3 105.36(13)
C5 N2 C6 109.28(14)
C5 N2 H2 124.3(12)
C6 N2 H2 126.4(12)
C1 O1 C2 104.85(12)

loop_
_geom_bond_atom_site_label_1
_geom_bond_atom_site_label_2
_geom_bond_distance
C1 N1 1.299(2)
C1 O1 1.3559(19)
C1 C12 1.464(2)
C2 C3 1.363(2)
C2 O1 1.3871(18)
C2 C18 1.461(2)
C3 N1 1.4025(19)
C3 C4 1.463(2)
C4 C5 1.377(2)
C4 C7 1.440(2)
C5 N2 1.364(2)
C5 H5 0.9500
C6 N2 1.378(2)
C6 C11 1.393(2)
C6 C7 1.418(2)
C7 C8 1.403(2)
C8 C9 1.380(2)
C8 H8 0.9500
C9 C10 1.402(3)
C9 H9 0.9500
C10 C11 1.385(3)
C10 H10 0.9500
C11 H11 0.9500
C12 C17 1.394(3)
C12 C13 1.395(3)
C13 C14 1.392(3)
C13 H13 0.9500
C14 C15 1.379(4)
C14 H14 0.9500
C15 C16 1.377(4)
C15 H15 0.9500
C16 C17 1.389(3)
C16 H16 0.9500
C17 H17 0.9500
C18 C19 1.396(2)
C18 C23 1.397(2)
C19 C20 1.393(2)
C19 H19 0.9500
C20 C21 1.386(2)
C20 H20 0.9500
C21 C22 1.388(2)
C21 H21 0.9500
C22 C23 1.387(2)
C22 H22 0.9500
C23 H23 0.9500
N2 H2 0.91(2)

loop_
_geom_hbond_atom_site_label_D
_geom_hbond_atom_site_label_H
_geom_hbond_atom_site_label_A
_geom_hbond_distance_DH
_geom_hbond_distance_HA
_geom_hbond_distance_DA
_geom_hbond_angle_DHA
_geom_hbond_site_symmetry_A
N2 H2 N1 0.91(2) 2.07(2) 2.9478(19) 163.7(18) 2_645

loop_
_geom_torsion_atom_site_label_1
_geom_torsion_atom_site_label_2
_geom_torsion_atom_site_label_3
_geom_torsion_atom_site_label_4
_geom_torsion
O1 C2 C3 N1 0.32(16)
C18 C2 C3 N1 -172.94(16)
O1 C2 C3 C4 175.93(15)
C18 C2 C3 C4 2.7(3)
C2 C3 C4 C5 -136.57(18)
N1 C3 C4 C5 38.7(2)
C2 C3 C4 C7 43.3(3)
N1 C3 C4 C7 -141.44(16)
C7 C4 C5 N2 -1.82(18)
C3 C4 C5 N2 178.10(13)
N2 C6 C7 C8 178.03(14)
C11 C6 C7 C8 -1.2(2)
N2 C6 C7 C4 -0.90(17)
C11 C6 C7 C4 179.86(14)
C5 C4 C7 C8 -177.03(18)
C3 C4 C7 C8 3.0(3)
C5 C4 C7 C6 1.65(17)
C3 C4 C7 C6 -178.27(15)
C6 C7 C8 C9 0.9(2)
C4 C7 C8 C9 179.47(17)
C7 C8 C9 C10 -0.3(3)
C8 C9 C10 C11 0.0(3)
C9 C10 C11 C6 -0.3(3)
N2 C6 C11 C10 -178.17(17)
C7 C6 C11 C10 0.9(2)
N1 C1 C12 C17 175.48(15)
O1 C1 C12 C17 -5.7(2)
N1 C1 C12 C13 -6.1(2)
O1 C1 C12 C13 172.69(14)
C17 C12 C13 C14 -0.4(3)
C1 C12 C13 C14 -178.78(15)
C12 C13 C14 C15 0.3(3)
C13 C14 C15 C16 -0.4(3)
C14 C15 C16 C17 0.6(3)
C15 C16 C17 C12 -0.7(3)
C13 C12 C17 C16 0.5(2)
C1 C12 C17 C16 178.93(15)
C3 C2 C18 C19 -163.07(17)
O1 C2 C18 C19 24.1(2)
C3 C2 C18 C23 19.3(3)
O1 C2 C18 C23 -153.61(14)
C23 C18 C19 C20 -0.4(2)
C2 C18 C19 C20 -178.10(14)
C18 C19 C20 C21 0.8(2)
C19 C20 C21 C22 -0.7(2)
C20 C21 C22 C23 0.3(2)
C21 C22 C23 C18 0.1(2)
C19 C18 C23 C22 0.0(2)
C2 C18 C23 C22 177.68(14)
O1 C1 N1 C3 -1.11(17)
C12 C1 N1 C3 177.74(15)
C2 C3 N1 C1 0.45(16)
C4 C3 N1 C1 -175.82(14)
C4 C5 N2 C6 1.30(18)
C11 C6 N2 C5 178.95(16)
C7 C6 N2 C5 -0.20(18)
N1 C1 O1 C2 1.30(16)
C12 C1 O1 C2 -177.66(13)
C3 C2 O1 C1 -0.93(15)
C18 C2 O1 C1 173.92(12)
